data_2230984
loop_
_publ_author_name
'Liu, Xuan'
'Shi, Daxin'
'Tang, Jianhong'
'Yang, Deli'
'Li, Jiarong'

_publ_section_title
;
 5'-Methylsulfanyl-4'-oxo-7'-phenyl-3',4'-dihydro-1'<i>H</i>-spiro[cyclohexane-1,2'-quinazoline]-8'-carbonitrile
 dimethylformamide monosolvate
;
_journal_coeditor_code AA2012
_journal_issue 8
_journal_name_full 'Acta Crystallographica Section E'
_journal_page_first o2016
_journal_paper_doi 10.1107/S1600536811026948
_journal_volume 67
_journal_year 2011
_chemical_formula_iupac 'C21 H21 N3 O S, C3 H7 N O'
_chemical_formula_moiety 'C21 H21 N3 O S, C3 H7 N O'
_chemical_formula_sum 'C24 H28 N4 O2 S'
_chemical_formula_weight 436.56
_chemical_name_systematic
;
5'-Methylsulfanyl-4'-oxo-7'-phenyl-3',4'-dihydro-1'<i>H</i>-
spiro[cyclohexane-1,2'-quinazoline]-8'-carbonitrile dimethylformamide
monosolvate
;
_space_group_IT_number 2
_symmetry_cell_setting triclinic
_symmetry_space_group_name_Hall '-P 1'
_symmetry_space_group_name_H-M 'P -1'
_atom_sites_solution_hydrogens geom
_atom_sites_solution_primary direct
_atom_sites_solution_secondary difmap
_audit_creation_method SHELXL-97
_cell_angle_alpha 95.092(3)
_cell_angle_beta 98.156(4)
_cell_angle_gamma 109.833(3)
_cell_formula_units_Z 2
_cell_length_a 9.415(3)
_cell_length_b 10.615(3)
_cell_length_c 12.037(3)
_cell_measurement_reflns_used 3507
_cell_measurement_temperature 153(2)
_cell_measurement_theta_max 29.117
_cell_measurement_theta_min 2.488
_cell_volume 1108.0(5)
_computing_cell_refinement 'CrystalClear (Rigaku, 2008)'
_computing_data_collection 'CrystalClear (Rigaku, 2008)'
_computing_data_reduction 'CrystalClear (Rigaku, 2008)'
_computing_molecular_graphics 'SHELXTL (Sheldrick, 2008)'
_computing_publication_material 'SHELXL97 (Sheldrick, 2008)'
_computing_structure_refinement 'SHELXL97 (Sheldrick, 2008)'
_computing_structure_solution 'SHELXS97 (Sheldrick, 2008)'
_diffrn_ambient_temperature 153(2)
_diffrn_detector_area_resol_mean 28.5714
_diffrn_measured_fraction_theta_full 0.964
_diffrn_measured_fraction_theta_max 0.964
_diffrn_measurement_device_type 'Rigaku AFC10/Saturn724+'
_diffrn_measurement_method 'phi and omega scans'
_diffrn_radiation_monochromator graphite
_diffrn_radiation_source 'Rotating Anode'
_diffrn_radiation_type MoK\a
_diffrn_radiation_wavelength 0.71073
_diffrn_reflns_av_R_equivalents 0.0290
_diffrn_reflns_av_sigmaI/netI 0.0527
_diffrn_reflns_limit_h_max 12
_diffrn_reflns_limit_h_min -12
_diffrn_reflns_limit_k_max 14
_diffrn_reflns_limit_k_min -12
_diffrn_reflns_limit_l_max 15
_diffrn_reflns_limit_l_min -16
_diffrn_reflns_number 11758
_diffrn_reflns_theta_full 29.13
_diffrn_reflns_theta_max 29.13
_diffrn_reflns_theta_min 2.49
_diffrn_standards_decay_% 0
_diffrn_standards_interval_count 0
_diffrn_standards_interval_time 0
_diffrn_standards_number 0
_exptl_absorpt_coefficient_mu 0.175
_exptl_absorpt_correction_T_max 0.9788
_exptl_absorpt_correction_T_min 0.9473
_exptl_absorpt_correction_type psi-scan
_exptl_absorpt_process_details '(North et al., 1968)'
_exptl_crystal_colour colorless
_exptl_crystal_density_diffrn 1.309
_exptl_crystal_density_method 'not measured'
_exptl_crystal_description chunk
_exptl_crystal_F_000 464
_exptl_crystal_size_max 0.31
_exptl_crystal_size_mid 0.31
_exptl_crystal_size_min 0.12
_refine_diff_density_max 0.363
_refine_diff_density_min -0.263
_refine_ls_extinction_method none
_refine_ls_goodness_of_fit_ref 1.002
_refine_ls_hydrogen_treatment mixed
_refine_ls_matrix_type full
_refine_ls_number_parameters 291
_refine_ls_number_reflns 5754
_refine_ls_number_restraints 0
_refine_ls_restrained_S_all 1.002
_refine_ls_R_factor_all 0.0711
_refine_ls_R_factor_gt 0.0471
_refine_ls_shift/su_max 0.001
_refine_ls_shift/su_mean 0.000
_refine_ls_structure_factor_coef Fsqd
_refine_ls_weighting_details 'calc w=1/[\s^2^(Fo^2^)+(0.0568P)^2^+0.1600P] where P=(Fo^2^+2Fc^2^)/3'
_refine_ls_weighting_scheme calc
_refine_ls_wR_factor_gt 0.1064
_refine_ls_wR_factor_ref 0.1169
_reflns_number_gt 4274
_reflns_number_total 5754
_reflns_threshold_expression I>2sigma(I)
_cod_data_source_file aa2012.cif
_cod_data_source_block I
_cod_original_cell_volume 1108.0(6)
_cod_database_code 2230984
_cod_database_fobs_code 2230984

loop_
_symmetry_equiv_pos_as_xyz
'x, y, z'
'-x, -y, -z'

loop_
_atom_site_type_symbol
_atom_site_label
_atom_site_fract_x
_atom_site_fract_y
_atom_site_fract_z
_atom_site_U_iso_or_equiv
_atom_site_adp_type
_atom_site_calc_flag
_atom_site_refinement_flags
_atom_site_occupancy
_atom_site_symmetry_multiplicity
S S1 0.30973(5) 0.65929(4) 0.27438(3) 0.02075(11) Uani d . 1 1
O O1 0.43889(14) 0.57074(13) 0.11197(9) 0.0275(3) Uani d . 1 1
N N4 0.75021(19) 0.94951(17) 0.28720(14) 0.0374(4) Uani d . 1 1
O O2 0.6020(2) 1.02046(18) 0.39412(16) 0.0580(5) Uani d . 1 1
N N1 0.79059(16) 0.52496(15) 0.31427(11) 0.0197(3) Uani d . 1 1
N N2 0.63848(16) 0.49735(14) 0.13547(11) 0.0200(3) Uani d . 1 1
N N3 0.99764(17) 0.62325(16) 0.58365(11) 0.0259(3) Uani d . 1 1
C C1 0.87655(18) 0.44768(18) 0.15077(13) 0.0221(3) Uani d . 1 1
H H1A 0.9264 0.5415 0.1362 0.026 Uiso calc R 1 1
H H1B 0.9511 0.4266 0.2057 0.026 Uiso calc R 1 1
C C2 0.8378(2) 0.3509(2) 0.03980(14) 0.0288(4) Uani d . 1 1
H H2A 0.7780 0.3812 -0.0195 0.035 Uiso calc R 1 1
H H2B 0.9341 0.3531 0.0145 0.035 Uiso calc R 1 1
C C3 0.7457(2) 0.2069(2) 0.05401(16) 0.0362(5) Uani d . 1 1
H H3A 0.8102 0.1724 0.1062 0.043 Uiso calc R 1 1
H H3B 0.7158 0.1481 -0.0204 0.043 Uiso calc R 1 1
C C4 0.6018(2) 0.20061(19) 0.10126(16) 0.0316(4) Uani d . 1 1
H H4A 0.5451 0.1063 0.1114 0.038 Uiso calc R 1 1
H H4B 0.5338 0.2292 0.0468 0.038 Uiso calc R 1 1
C C5 0.64463(19) 0.29280(17) 0.21494(14) 0.0226(3) Uani d . 1 1
H H5A 0.7069 0.2603 0.2707 0.027 Uiso calc R 1 1
H H5B 0.5499 0.2887 0.2436 0.027 Uiso calc R 1 1
C C6 0.73564(17) 0.43950(16) 0.20362(12) 0.0166(3) Uani d . 1 1
C C7 0.54013(18) 0.54868(16) 0.17623(13) 0.0187(3) Uani d . 1 1
C C8 0.56754(17) 0.58920(16) 0.30038(12) 0.0163(3) Uani d . 1 1
C C9 0.47755(17) 0.65007(16) 0.35316(13) 0.0166(3) Uani d . 1 1
C C10 0.52394(17) 0.70489(16) 0.46842(13) 0.0178(3) Uani d . 1 1
H H10 0.4628 0.7455 0.5037 0.021 Uiso calc R 1 1
C C11 0.65724(17) 0.70114(15) 0.53231(13) 0.0165(3) Uani d . 1 1
C C12 0.74383(17) 0.63548(16) 0.48131(12) 0.0160(3) Uani d . 1 1
C C13 0.69977(17) 0.57954(15) 0.36522(13) 0.0160(3) Uani d . 1 1
C C14 0.71051(17) 0.77401(16) 0.65038(13) 0.0168(3) Uani d . 1 1
C C15 0.70835(19) 0.90471(17) 0.67204(14) 0.0222(3) Uani d . 1 1
H H15 0.6717 0.9444 0.6119 0.027 Uiso calc R 1 1
C C16 0.7592(2) 0.97693(18) 0.78055(14) 0.0276(4) Uani d . 1 1
H H16 0.7583 1.0662 0.7942 0.033 Uiso calc R 1 1
C C17 0.8112(2) 0.9198(2) 0.86898(14) 0.0303(4) Uani d . 1 1
H H17 0.8468 0.9700 0.9431 0.036 Uiso calc R 1 1
C C18 0.8114(2) 0.7890(2) 0.84928(14) 0.0282(4) Uani d . 1 1
H H18 0.8453 0.7491 0.9103 0.034 Uiso calc R 1 1
C C19 0.76196(19) 0.71616(18) 0.74030(13) 0.0218(3) Uani d . 1 1
H H19 0.7632 0.6270 0.7270 0.026 Uiso calc R 1 1
C C20 0.2291(2) 0.72814(19) 0.38122(15) 0.0271(4) Uani d . 1 1
H H20A 0.2100 0.6684 0.4393 0.033 Uiso calc R 1 1
H H20B 0.1321 0.7352 0.3461 0.033 Uiso calc R 1 1
H H20C 0.3013 0.8182 0.4163 0.033 Uiso calc R 1 1
C C21 0.88385(18) 0.63108(16) 0.54123(13) 0.0183(3) Uani d . 1 1
C C22 0.6208(3) 0.9699(2) 0.3065(2) 0.0446(6) Uani d . 1 1
H H22 0.5366 0.9415 0.2448 0.053 Uiso calc R 1 1
C C24 0.8796(3) 0.9892(3) 0.3788(2) 0.0567(7) Uani d . 1 1
H H24A 0.8536 1.0275 0.4468 0.068 Uiso calc R 1 1
H H24B 0.9676 1.0573 0.3576 0.068 Uiso calc R 1 1
H H24C 0.9058 0.9099 0.3944 0.068 Uiso calc R 1 1
C C23 0.7636(3) 0.8852(3) 0.1816(2) 0.0654(8) Uani d . 1 1
H H23A 0.6646 0.8547 0.1295 0.078 Uiso calc R 1 1
H H23B 0.7935 0.8070 0.1947 0.078 Uiso calc R 1 1
H H23C 0.8418 0.9496 0.1485 0.078 Uiso calc R 1 1
H H11 0.855(2) 0.504(2) 0.3564(16) 0.029(5) Uiso d . 1 1
H H21 0.621(2) 0.4760(19) 0.0607(17) 0.030(5) Uiso d . 1 1

loop_
_atom_site_aniso_label
_atom_site_aniso_U_11
_atom_site_aniso_U_22
_atom_site_aniso_U_33
_atom_site_aniso_U_12
_atom_site_aniso_U_13
_atom_site_aniso_U_23
S1 0.01842(19) 0.0274(2) 0.0198(2) 0.01458(16) 0.00019(15) 0.00021(16)
O1 0.0315(7) 0.0441(8) 0.0155(6) 0.0282(6) -0.0021(5) -0.0003(5)
N4 0.0314(9) 0.0385(10) 0.0354(9) 0.0042(7) 0.0027(7) 0.0091(8)
O2 0.0584(11) 0.0559(11) 0.0747(12) 0.0312(9) 0.0266(10) 0.0201(10)
N1 0.0200(7) 0.0298(8) 0.0127(6) 0.0164(6) -0.0019(5) -0.0024(6)
N2 0.0241(7) 0.0299(8) 0.0117(7) 0.0179(6) 0.0011(5) 0.0016(6)
N3 0.0253(7) 0.0387(9) 0.0182(7) 0.0192(7) 0.0016(6) -0.0002(6)
C1 0.0196(7) 0.0350(10) 0.0168(8) 0.0153(7) 0.0048(6) 0.0058(7)
C2 0.0305(9) 0.0491(12) 0.0175(8) 0.0277(9) 0.0062(7) 0.0020(8)
C3 0.0482(12) 0.0418(12) 0.0254(10) 0.0303(10) 0.0008(8) -0.0086(8)
C4 0.0362(10) 0.0254(10) 0.0309(10) 0.0125(8) 0.0003(8) -0.0041(8)
C5 0.0231(8) 0.0256(9) 0.0215(8) 0.0118(7) 0.0042(6) 0.0029(7)
C6 0.0189(7) 0.0239(8) 0.0104(7) 0.0130(6) 0.0013(6) 0.0006(6)
C7 0.0210(7) 0.0224(8) 0.0156(8) 0.0126(6) 0.0016(6) 0.0009(6)
C8 0.0169(7) 0.0198(8) 0.0141(7) 0.0095(6) 0.0014(6) 0.0013(6)
C9 0.0155(7) 0.0187(8) 0.0163(7) 0.0076(6) 0.0014(6) 0.0031(6)
C10 0.0182(7) 0.0215(8) 0.0170(8) 0.0112(6) 0.0044(6) 0.0015(6)
C11 0.0172(7) 0.0178(8) 0.0154(7) 0.0072(6) 0.0036(6) 0.0023(6)
C12 0.0166(7) 0.0185(8) 0.0142(7) 0.0087(6) 0.0010(6) 0.0015(6)
C13 0.0167(7) 0.0176(8) 0.0158(7) 0.0087(6) 0.0032(6) 0.0022(6)
C14 0.0162(7) 0.0209(8) 0.0145(7) 0.0083(6) 0.0039(6) 0.0006(6)
C15 0.0251(8) 0.0260(9) 0.0182(8) 0.0131(7) 0.0042(6) 0.0014(7)
C16 0.0341(10) 0.0251(9) 0.0253(9) 0.0147(8) 0.0059(7) -0.0048(7)
C17 0.0343(10) 0.0404(11) 0.0159(8) 0.0176(8) 0.0002(7) -0.0078(7)
C18 0.0320(9) 0.0418(11) 0.0165(8) 0.0213(8) 0.0022(7) 0.0046(8)
C19 0.0248(8) 0.0260(9) 0.0189(8) 0.0136(7) 0.0063(6) 0.0043(7)
C20 0.0240(8) 0.0369(11) 0.0274(9) 0.0203(8) 0.0055(7) 0.0013(8)
C21 0.0229(8) 0.0220(8) 0.0121(7) 0.0117(6) 0.0032(6) -0.0017(6)
C22 0.0348(11) 0.0402(13) 0.0534(14) 0.0054(9) 0.0004(10) 0.0248(11)
C24 0.0370(12) 0.0674(18) 0.0595(16) 0.0165(12) -0.0021(11) 0.0040(13)
C23 0.079(2) 0.0561(17) 0.0461(15) 0.0015(14) 0.0222(14) 0.0024(12)

loop_
_atom_type_symbol
_atom_type_description
_atom_type_scat_dispersion_real
_atom_type_scat_dispersion_imag
_atom_type_scat_source
C C 0.0033 0.0016 'International Tables Vol C Tables 4.2.6.8 and 6.1.1.4'
H H 0.0000 0.0000 'International Tables Vol C Tables 4.2.6.8 and 6.1.1.4'
N N 0.0061 0.0033 'International Tables Vol C Tables 4.2.6.8 and 6.1.1.4'
O O 0.0106 0.0060 'International Tables Vol C Tables 4.2.6.8 and 6.1.1.4'
S S 0.1246 0.1234 'International Tables Vol C Tables 4.2.6.8 and 6.1.1.4'

loop_
_geom_angle_atom_site_label_1
_geom_angle_atom_site_label_2
_geom_angle_atom_site_label_3
_geom_angle
C9 S1 C20 102.83(8)
C22 N4 C23 123.6(2)
C22 N4 C24 118.59(19)
C23 N4 C24 117.7(2)
C13 N1 C6 122.09(13)
C13 N1 H11 117.5(13)
C6 N1 H11 112.7(13)
C7 N2 C6 124.20(13)
C7 N2 H21 114.8(13)
C6 N2 H21 118.3(13)
C2 C1 C6 113.17(14)
C2 C1 H1A 108.9
C6 C1 H1A 108.9
C2 C1 H1B 108.9
C6 C1 H1B 108.9
H1A C1 H1B 107.8
C3 C2 C1 111.36(15)
C3 C2 H2A 109.4
C1 C2 H2A 109.4
C3 C2 H2B 109.4
C1 C2 H2B 109.4
H2A C2 H2B 108.0
C2 C3 C4 111.08(15)
C2 C3 H3A 109.4
C4 C3 H3A 109.4
C2 C3 H3B 109.4
C4 C3 H3B 109.4
H3A C3 H3B 108.0
C3 C4 C5 110.48(15)
C3 C4 H4A 109.6
C5 C4 H4A 109.6
C3 C4 H4B 109.6
C5 C4 H4B 109.6
H4A C4 H4B 108.1
C4 C5 C6 111.32(14)
C4 C5 H5A 109.4
C6 C5 H5A 109.4
C4 C5 H5B 109.4
C6 C5 H5B 109.4
H5A C5 H5B 108.0
N1 C6 N2 106.52(12)
N1 C6 C5 111.29(13)
N2 C6 C5 110.69(13)
N1 C6 C1 107.40(13)
N2 C6 C1 110.23(13)
C5 C6 C1 110.60(13)
O1 C7 N2 121.46(14)
O1 C7 C8 121.36(14)
N2 C7 C8 116.94(14)
C9 C8 C13 119.62(13)
C9 C8 C7 122.55(14)
C13 C8 C7 117.44(13)
C10 C9 C8 119.49(14)
C10 C9 S1 120.26(11)
C8 C9 S1 120.24(11)
C11 C10 C9 121.56(14)
C11 C10 H10 119.2
C9 C10 H10 119.2
C10 C11 C12 119.13(14)
C10 C11 C14 119.37(13)
C12 C11 C14 121.38(14)
C11 C12 C13 120.40(14)
C11 C12 C21 121.94(14)
C13 C12 C21 117.50(13)
N1 C13 C8 120.12(13)
N1 C13 C12 120.04(14)
C8 C13 C12 119.68(13)
C15 C14 C19 118.98(15)
C15 C14 C11 118.66(14)
C19 C14 C11 122.36(14)
C16 C15 C14 120.51(16)
C16 C15 H15 119.7
C14 C15 H15 119.7
C17 C16 C15 120.32(17)
C17 C16 H16 119.8
C15 C16 H16 119.8
C16 C17 C18 119.89(16)
C16 C17 H17 120.1
C18 C17 H17 120.1
C17 C18 C19 120.19(16)
C17 C18 H18 119.9
C19 C18 H18 119.9
C18 C19 C14 120.10(16)
C18 C19 H19 120.0
C14 C19 H19 120.0
S1 C20 H20A 109.5
S1 C20 H20B 109.5
H20A C20 H20B 109.5
S1 C20 H20C 109.5
H20A C20 H20C 109.5
H20B C20 H20C 109.5
N3 C21 C12 175.83(16)
O2 C22 N4 126.4(2)
O2 C22 H22 116.8
N4 C22 H22 116.8
N4 C24 H24A 109.5
N4 C24 H24B 109.5
H24A C24 H24B 109.5
N4 C24 H24C 109.5
H24A C24 H24C 109.5
H24B C24 H24C 109.5
N4 C23 H23A 109.5
N4 C23 H23B 109.5
H23A C23 H23B 109.5
N4 C23 H23C 109.5
H23A C23 H23C 109.5
H23B C23 H23C 109.5

loop_
_geom_bond_atom_site_label_1
_geom_bond_atom_site_label_2
_geom_bond_distance
S1 C9 1.7611(16)
S1 C20 1.8033(17)
O1 C7 1.2394(18)
N4 C22 1.355(3)
N4 C23 1.431(3)
N4 C24 1.437(3)
O2 C22 1.204(3)
N1 C13 1.3655(19)
N1 C6 1.4616(19)
N1 H11 0.84(2)
N2 C7 1.349(2)
N2 C6 1.4644(19)
N2 H21 0.89(2)
N3 C21 1.152(2)
C1 C2 1.529(2)
C1 C6 1.531(2)
C1 H1A 0.9900
C1 H1B 0.9900
C2 C3 1.519(3)
C2 H2A 0.9900
C2 H2B 0.9900
C3 C4 1.525(3)
C3 H3A 0.9900
C3 H3B 0.9900
C4 C5 1.527(2)
C4 H4A 0.9900
C4 H4B 0.9900
C5 C6 1.531(2)
C5 H5A 0.9900
C5 H5B 0.9900
C7 C8 1.479(2)
C8 C9 1.411(2)
C8 C13 1.412(2)
C9 C10 1.402(2)
C10 C11 1.391(2)
C10 H10 0.9500
C11 C12 1.407(2)
C11 C14 1.486(2)
C12 C13 1.414(2)
C12 C21 1.428(2)
C14 C15 1.396(2)
C14 C19 1.398(2)
C15 C16 1.385(2)
C15 H15 0.9500
C16 C17 1.381(3)
C16 H16 0.9500
C17 C18 1.389(3)
C17 H17 0.9500
C18 C19 1.392(2)
C18 H18 0.9500
C19 H19 0.9500
C20 H20A 0.9800
C20 H20B 0.9800
C20 H20C 0.9800
C22 H22 0.9500
C24 H24A 0.9800
C24 H24B 0.9800
C24 H24C 0.9800
C23 H23A 0.9800
C23 H23B 0.9800
C23 H23C 0.9800

loop_
_geom_hbond_atom_site_label_D
_geom_hbond_atom_site_label_H
_geom_hbond_atom_site_label_A
_geom_hbond_site_symmetry_A
_geom_hbond_distance_DH
_geom_hbond_distance_HA
_geom_hbond_distance_DA
_geom_hbond_angle_DHA
_geom_hbond_publ_flag
N1 H11 N3 2_766 0.838(10) 2.328(14) 3.120(2) 157.96(3) y
N2 H21 O1 2_665 0.886(10) 2.044(18) 2.927(3) 174.94(3) y

loop_
_geom_torsion_atom_site_label_1
_geom_torsion_atom_site_label_2
_geom_torsion_atom_site_label_3
_geom_torsion_atom_site_label_4
_geom_torsion
C6 C1 C2 C3 -52.6(2)
C1 C2 C3 C4 54.9(2)
C2 C3 C4 C5 -57.9(2)
C3 C4 C5 C6 58.0(2)
C13 N1 C6 N2 37.8(2)
C13 N1 C6 C5 -82.94(18)
C13 N1 C6 C1 155.88(15)
C7 N2 C6 N1 -39.4(2)
C7 N2 C6 C5 81.73(18)
C7 N2 C6 C1 -155.59(15)
C4 C5 C6 N1 -173.96(13)
C4 C5 C6 N2 67.79(16)
C4 C5 C6 C1 -54.67(18)
C2 C1 C6 N1 173.76(14)
C2 C1 C6 N2 -70.58(18)
C2 C1 C6 C5 52.15(18)
C6 N2 C7 O1 -165.03(15)
C6 N2 C7 C8 20.5(2)
O1 C7 C8 C9 2.4(3)
N2 C7 C8 C9 176.94(15)
O1 C7 C8 C13 -170.34(16)
N2 C7 C8 C13 4.2(2)
C13 C8 C9 C10 2.5(2)
C7 C8 C9 C10 -170.18(14)
C13 C8 C9 S1 -178.45(12)
C7 C8 C9 S1 8.9(2)
C20 S1 C9 C10 -6.48(15)
C20 S1 C9 C8 174.42(13)
C8 C9 C10 C11 0.2(2)
S1 C9 C10 C11 -178.91(12)
C9 C10 C11 C12 -2.9(2)
C9 C10 C11 C14 173.20(14)
C10 C11 C12 C13 2.9(2)
C14 C11 C12 C13 -173.08(14)
C10 C11 C12 C21 178.32(14)
C14 C11 C12 C21 2.3(2)
C6 N1 C13 C8 -18.7(2)
C6 N1 C13 C12 165.86(14)
C9 C8 C13 N1 -177.79(14)
C7 C8 C13 N1 -4.8(2)
C9 C8 C13 C12 -2.4(2)
C7 C8 C13 C12 170.62(14)
C11 C12 C13 N1 175.10(15)
C21 C12 C13 N1 -0.5(2)
C11 C12 C13 C8 -0.3(2)
C21 C12 C13 C8 -175.91(14)
C10 C11 C14 C15 -44.1(2)
C12 C11 C14 C15 131.86(16)
C10 C11 C14 C19 135.62(16)
C12 C11 C14 C19 -48.4(2)
C19 C14 C15 C16 1.2(2)
C11 C14 C15 C16 -179.02(15)
C14 C15 C16 C17 -0.7(3)
C15 C16 C17 C18 -0.5(3)
C16 C17 C18 C19 1.2(3)
C17 C18 C19 C14 -0.6(3)
C15 C14 C19 C18 -0.6(2)
C11 C14 C19 C18 179.68(15)
C23 N4 C22 O2 178.2(2)
C24 N4 C22 O2 0.9(3)

loop_
_cod_related_entry_id
_cod_related_entry_database
_cod_related_entry_code
1 ChemSpider 30656819
